data_2230544
loop_
_publ_author_name
'Vallejo, Daniel'
'Beobide, Garikoitz'
'Castillo, Oscar'
'Luque, Antonio'

_publ_section_title
;
 Bis(1,10-phenanthroline-\k^2^<i>N</i>,<i>N</i>')bis(thiocyanato-\k<i>N</i>)cadmium
;
_journal_coeditor_code ZJ2006
_journal_issue 6
_journal_name_full 'Acta Crystallographica Section E'
_journal_page_first m704
_journal_page_last m705
_journal_paper_doi 10.1107/S160053681101289X
_journal_volume 67
_journal_year 2011
_chemical_formula_iupac '[Cd (N C S)2 (C12 H8 N2)2]'
_chemical_formula_moiety 'C26 H16 Cd N6 S2'
_chemical_formula_sum 'C26 H16 Cd N6 S2'
_chemical_formula_weight 588.97
_chemical_name_systematic
;
Bis(1,10-phenanthroline-\k^2^<i>N</i>,<i>N</i>')bis(thiocyanato-
\k<i>N</i>)cadmium
;
_space_group_IT_number 60
_symmetry_cell_setting orthorhombic
_symmetry_space_group_name_Hall '-P 2n 2ab'
_symmetry_space_group_name_H-M 'P b c n'
_atom_sites_solution_hydrogens geom
_atom_sites_solution_primary direct
_atom_sites_solution_secondary difmap
_audit_creation_method SHELXL97
_cell_angle_alpha 90.00
_cell_angle_beta 90.00
_cell_angle_gamma 90.00
_cell_formula_units_Z 4
_cell_length_a 13.5295(2)
_cell_length_b 9.91538(18)
_cell_length_c 17.5297(2)
_cell_measurement_reflns_used 19593
_cell_measurement_temperature 100(2)
_cell_measurement_theta_max 30.07
_cell_measurement_theta_min 3.01
_cell_volume 2351.61(6)
_computing_cell_refinement 'CrysAlis CCD (Oxford Diffraction, 2003)'
_computing_data_collection 'CrysAlis CCD (Oxford Diffraction, 2003)'
_computing_data_reduction 'CrysAlis RED (Oxford Diffraction, 2003)'
_computing_molecular_graphics 'ORTEP-3 (Farrugia, 1997)'
_computing_publication_material 'WinGX (Farrugia, 1999)'
_computing_structure_refinement 'SHELXL97 (Sheldrick, 2008)'
_computing_structure_solution 'SIR92 (Altomare <i>et al.</i>, 1993)'
_diffrn_ambient_temperature 100(2)
_diffrn_measured_fraction_theta_full 0.999
_diffrn_measured_fraction_theta_max 0.999
_diffrn_measurement_device_type 'Oxford Diffraction Xcalibur'
_diffrn_measurement_method \w
_diffrn_radiation_monochromator graphite
_diffrn_radiation_source 'fine-focus sealed tube'
_diffrn_radiation_type MoK\a
_diffrn_radiation_wavelength 0.71073
_diffrn_reflns_av_R_equivalents 0.0311
_diffrn_reflns_av_sigmaI/netI 0.0236
_diffrn_reflns_limit_h_max 19
_diffrn_reflns_limit_h_min -18
_diffrn_reflns_limit_k_max 10
_diffrn_reflns_limit_k_min -13
_diffrn_reflns_limit_l_max 23
_diffrn_reflns_limit_l_min -24
_diffrn_reflns_number 19593
_diffrn_reflns_theta_full 30.07
_diffrn_reflns_theta_max 30.07
_diffrn_reflns_theta_min 3.01
_diffrn_standards_decay_% 0
_diffrn_standards_interval_count 0
_diffrn_standards_interval_time 0
_diffrn_standards_number 0
_exptl_absorpt_coefficient_mu 1.135
_exptl_absorpt_correction_T_max 0.826
_exptl_absorpt_correction_T_min 0.757
_exptl_absorpt_correction_type analytical
_exptl_absorpt_process_details '(CrysAlis RED; Oxford Diffraction, 2003)'
_exptl_crystal_colour yellow
_exptl_crystal_density_diffrn 1.664
_exptl_crystal_density_method 'not measured'
_exptl_crystal_description rhombohedral
_exptl_crystal_F_000 1176
_exptl_crystal_size_max 0.32
_exptl_crystal_size_mid 0.22
_exptl_crystal_size_min 0.21
_refine_diff_density_max 1.562
_refine_diff_density_min -0.825
_refine_ls_extinction_method none
_refine_ls_goodness_of_fit_ref 1.110
_refine_ls_hydrogen_treatment constr
_refine_ls_matrix_type full
_refine_ls_number_parameters 159
_refine_ls_number_reflns 3444
_refine_ls_number_restraints 0
_refine_ls_restrained_S_all 1.110
_refine_ls_R_factor_all 0.0520
_refine_ls_R_factor_gt 0.0398
_refine_ls_shift/su_max 0.000
_refine_ls_shift/su_mean 0.000
_refine_ls_structure_factor_coef Fsqd
_refine_ls_weighting_details 'calc w=1/[\s^2^(Fo^2^)+(0.0606P)^2^+3.0087P] where P=(Fo^2^+2Fc^2^)/3'
_refine_ls_weighting_scheme calc
_refine_ls_wR_factor_gt 0.1124
_refine_ls_wR_factor_ref 0.1172
_reflns_number_gt 2606
_reflns_number_total 3444
_reflns_threshold_expression I>2\s(I)
_cod_data_source_file zj2006.cif
_cod_data_source_block I
_cod_original_cell_volume 2351.62(6)
_cod_database_code 2230544
_cod_database_fobs_code 2230544

loop_
_symmetry_equiv_pos_as_xyz
'x, y, z'
'-x+1/2, -y+1/2, z+1/2'
'x+1/2, -y+1/2, -z'
'-x, y, -z+1/2'
'-x, -y, -z'
'x-1/2, y-1/2, -z-1/2'
'-x-1/2, y-1/2, z'
'x, -y, z-1/2'

loop_
_atom_site_type_symbol
_atom_site_label
_atom_site_fract_x
_atom_site_fract_y
_atom_site_fract_z
_atom_site_U_iso_or_equiv
_atom_site_adp_type
_atom_site_calc_flag
_atom_site_refinement_flags
_atom_site_occupancy
_atom_site_symmetry_multiplicity
_atom_site_disorder_assembly
_atom_site_disorder_group
Cd Cd 0.0000 0.31999(3) 0.7500 0.01949(10) Uani d S 1 2 . .
S S1 -0.16408(7) 0.01037(9) 0.56558(5) 0.0346(2) Uani d . 1 1 . .
N N1 -0.00666(17) 0.4887(3) 0.84583(15) 0.0237(5) Uani d . 1 1 . .
N N2 -0.16737(19) 0.3741(3) 0.77514(14) 0.0213(5) Uani d . 1 1 . .
N N3 -0.0504(2) 0.1673(3) 0.66235(16) 0.0308(6) Uani d . 1 1 . .
C C13 -0.0980(2) 0.1038(3) 0.62292(16) 0.0224(5) Uani d . 1 1 . .
C C12 -0.0987(2) 0.5344(3) 0.86435(16) 0.0226(6) Uani d . 1 1 . .
C C9 -0.3426(2) 0.3557(4) 0.75684(17) 0.0283(6) Uani d . 1 1 . .
H H9 -0.3950 0.3137 0.7321 0.034 Uiso calc R 1 1 . .
C C11 -0.1831(2) 0.4731(3) 0.82731(15) 0.0215(5) Uani d . 1 1 . .
C C7 -0.2791(2) 0.5182(3) 0.84580(16) 0.0254(6) Uani d . 1 1 . .
C C8 -0.3593(2) 0.4548(4) 0.80914(18) 0.0303(7) Uani d . 1 1 . .
H H8 -0.4236 0.4806 0.8206 0.036 Uiso calc R 1 1 . .
C C1 0.0703(3) 0.5433(3) 0.88069(19) 0.0313(7) Uani d . 1 1 . .
H H1 0.1330 0.5104 0.8695 0.038 Uiso calc R 1 1 . .
C C4 -0.1141(2) 0.6393(3) 0.91695(18) 0.0283(6) Uani d . 1 1 . .
C C10 -0.2452(3) 0.3186(3) 0.74108(16) 0.0256(6) Uani d . 1 1 . .
H H10 -0.2342 0.2517 0.7049 0.031 Uiso calc R 1 1 . .
C C3 -0.0296(3) 0.6967(4) 0.9512(2) 0.0370(8) Uani d . 1 1 . .
H H3 -0.0362 0.7674 0.9857 0.044 Uiso calc R 1 1 . .
C C2 0.0618(3) 0.6478(4) 0.9335(2) 0.0381(8) Uani d . 1 1 . .
H H2 0.1179 0.6839 0.9564 0.046 Uiso calc R 1 1 . .
C C6 -0.2909(2) 0.6262(4) 0.89896(18) 0.0313(7) Uani d . 1 1 . .
H H6 -0.3541 0.6573 0.9103 0.038 Uiso calc R 1 1 . .
C C5 -0.2122(3) 0.6839(3) 0.93295(19) 0.0315(7) Uani d . 1 1 . .
H H5 -0.2220 0.7540 0.9674 0.038 Uiso calc R 1 1 . .

loop_
_atom_site_aniso_label
_atom_site_aniso_U_11
_atom_site_aniso_U_22
_atom_site_aniso_U_33
_atom_site_aniso_U_12
_atom_site_aniso_U_13
_atom_site_aniso_U_23
Cd 0.01802(15) 0.01969(16) 0.02076(15) 0.000 0.00092(10) 0.000
S1 0.0382(4) 0.0350(4) 0.0306(4) -0.0064(4) -0.0062(3) -0.0011(3)
N1 0.0205(11) 0.0264(12) 0.0242(11) -0.0014(10) 0.0004(9) -0.0025(10)
N2 0.0199(11) 0.0222(12) 0.0219(10) -0.0003(10) 0.0006(9) 0.0008(9)
N3 0.0250(14) 0.0317(15) 0.0356(14) 0.0000(11) -0.0032(11) -0.0054(12)
C13 0.0219(13) 0.0227(14) 0.0226(12) 0.0036(11) 0.0020(11) 0.0025(11)
C12 0.0250(14) 0.0226(14) 0.0202(12) 0.0007(11) 0.0031(11) 0.0001(10)
C9 0.0201(14) 0.0333(16) 0.0316(15) 0.0009(12) -0.0022(12) 0.0022(12)
C11 0.0219(13) 0.0212(13) 0.0215(12) 0.0014(11) 0.0027(10) 0.0031(10)
C7 0.0255(14) 0.0263(15) 0.0245(13) 0.0032(12) 0.0043(11) 0.0030(11)
C8 0.0213(14) 0.0360(17) 0.0338(15) 0.0067(13) 0.0012(12) 0.0033(13)
C1 0.0267(15) 0.0338(17) 0.0333(15) -0.0048(13) -0.0019(13) -0.0078(14)
C4 0.0304(16) 0.0263(15) 0.0282(14) 0.0002(13) 0.0034(12) -0.0042(12)
C10 0.0217(14) 0.0267(15) 0.0284(14) 0.0004(11) -0.0005(11) -0.0015(11)
C3 0.0374(18) 0.0364(19) 0.0371(18) -0.0039(15) 0.0022(15) -0.0161(15)
C2 0.0328(18) 0.042(2) 0.0391(18) -0.0073(16) -0.0018(15) -0.0142(16)
C6 0.0302(16) 0.0330(17) 0.0308(16) 0.0081(14) 0.0085(13) 0.0008(13)
C5 0.0373(18) 0.0292(17) 0.0279(15) 0.0038(14) 0.0072(13) -0.0045(13)

loop_
_atom_type_symbol
_atom_type_description
_atom_type_scat_dispersion_real
_atom_type_scat_dispersion_imag
_atom_type_scat_source
C C 0.0033 0.0016 'International Tables Vol C Tables 4.2.6.8 and 6.1.1.4'
H H 0.0000 0.0000 'International Tables Vol C Tables 4.2.6.8 and 6.1.1.4'
N N 0.0061 0.0033 'International Tables Vol C Tables 4.2.6.8 and 6.1.1.4'
O O 0.0106 0.0060 'International Tables Vol C Tables 4.2.6.8 and 6.1.1.4'
Cl Cl 0.1484 0.1585 'International Tables Vol C Tables 4.2.6.8 and 6.1.1.4'
Co Co 0.3494 0.9721 'International Tables Vol C Tables 4.2.6.8 and 6.1.1.4'

loop_
_geom_angle_atom_site_label_1
_geom_angle_atom_site_label_2
_geom_angle_atom_site_label_3
_geom_angle_site_symmetry_1
_geom_angle_site_symmetry_3
_geom_angle
_geom_angle_publ_flag
N3 Cd N3 . 4_556 95.97(15) y
N3 Cd N2 . 4_556 108.26(9) y
N3 Cd N2 4_556 4_556 89.42(10) ?
N3 Cd N2 . . 89.42(10) y
N3 Cd N2 4_556 . 108.26(9) ?
N2 Cd N2 4_556 . 153.81(12) y
N3 Cd N1 . 4_556 90.14(10) y
N3 Cd N1 4_556 4_556 160.29(9) ?
N2 Cd N1 4_556 4_556 70.87(8) ?
N2 Cd N1 . 4_556 90.48(8) y
N3 Cd N1 . . 160.29(9) y
N3 Cd N1 4_556 . 90.14(10) ?
N2 Cd N1 4_556 . 90.48(8) ?
N2 Cd N1 . . 70.87(8) y
N1 Cd N1 4_556 . 90.34(13) y
C1 N1 C12 . . 118.2(3) ?
C1 N1 Cd . . 125.9(2) ?
C12 N1 Cd . . 115.94(18) ?
C10 N2 C11 . . 118.5(3) ?
C10 N2 Cd . . 125.4(2) ?
C11 N2 Cd . . 116.04(19) ?
C13 N3 Cd . . 162.9(3) ?
N3 C13 S1 . . 178.6(3) ?
N1 C12 C4 . . 122.5(3) ?
N1 C12 C11 . . 118.3(2) ?
C4 C12 C11 . . 119.2(3) ?
C8 C9 C10 . . 118.7(3) ?
C8 C9 H9 . . 120.7 ?
C10 C9 H9 . . 120.7 ?
N2 C11 C7 . . 121.9(3) ?
N2 C11 C12 . . 118.8(3) ?
C7 C11 C12 . . 119.3(3) ?
C8 C7 C11 . . 117.5(3) ?
C8 C7 C6 . . 123.1(3) ?
C11 C7 C6 . . 119.4(3) ?
C9 C8 C7 . . 120.1(3) ?
C9 C8 H8 . . 120.0 ?
C7 C8 H8 . . 120.0 ?
N1 C1 C2 . . 123.1(3) ?
N1 C1 H1 . . 118.4 ?
C2 C1 H1 . . 118.4 ?
C12 C4 C3 . . 117.3(3) ?
C12 C4 C5 . . 119.7(3) ?
C3 C4 C5 . . 123.0(3) ?
N2 C10 C9 . . 123.3(3) ?
N2 C10 H10 . . 118.3 ?
C9 C10 H10 . . 118.3 ?
C2 C3 C4 . . 119.6(3) ?
C2 C3 H3 . . 120.2 ?
C4 C3 H3 . . 120.2 ?
C3 C2 C1 . . 119.3(3) ?
C3 C2 H2 . . 120.4 ?
C1 C2 H2 . . 120.4 ?
C5 C6 C7 . . 121.2(3) ?
C5 C6 H6 . . 119.4 ?
C7 C6 H6 . . 119.4 ?
C6 C5 C4 . . 121.1(3) ?
C6 C5 H5 . . 119.5 ?
C4 C5 H5 . . 119.5 ?

loop_
_geom_bond_atom_site_label_1
_geom_bond_atom_site_label_2
_geom_bond_site_symmetry_2
_geom_bond_distance
_geom_bond_publ_flag
Cd N3 . 2.262(3) y
Cd N3 4_556 2.262(3) ?
Cd N2 4_556 2.369(3) ?
Cd N2 . 2.369(3) y
Cd N1 4_556 2.372(3) ?
Cd N1 . 2.372(3) y
S1 C13 . 1.634(3) ?
N1 C1 . 1.323(4) ?
N1 C12 . 1.365(4) ?
N2 C10 . 1.329(4) ?
N2 C11 . 1.358(4) ?
N3 C13 . 1.135(4) ?
C12 C4 . 1.405(4) ?
C12 C11 . 1.448(4) ?
C9 C8 . 1.362(5) ?
C9 C10 . 1.396(5) ?
C9 H9 . 0.9300 ?
C11 C7 . 1.411(4) ?
C7 C8 . 1.409(5) ?
C7 C6 . 1.429(5) ?
C8 H8 . 0.9300 ?
C1 C2 . 1.394(5) ?
C1 H1 . 0.9300 ?
C4 C3 . 1.410(5) ?
C4 C5 . 1.428(5) ?
C10 H10 . 0.9300 ?
C3 C2 . 1.364(5) ?
C3 H3 . 0.9300 ?
C2 H2 . 0.9300 ?
C6 C5 . 1.347(5) ?
C6 H6 . 0.9300 ?
C5 H5 . 0.9300 ?

loop_
_geom_hbond_atom_site_label_D
_geom_hbond_atom_site_label_H
_geom_hbond_atom_site_label_A
_geom_hbond_site_symmetry_A
_geom_hbond_distance_DH
_geom_hbond_distance_HA
_geom_hbond_distance_DA
_geom_hbond_angle_DHA
C8 H8 N3 6_567 0.93 2.54 3.373(4) 149
